data_4120472
loop_
_publ_author_name
'Izumiseki, Atsuto'
'Yamamoto, Hisashi'

_publ_section_title
;
 Intermolecular/Intramolecular sequential aldol reaction.
;
_journal_issue 4
_journal_name_full 'Journal of the American Chemical Society'
_journal_page_first 1308
_journal_page_last 1311
_journal_paper_doi 10.1021/ja413008a
_journal_volume 136
_journal_year 2014
_chemical_formula_moiety 'C35 H78 O3 Si8'
_chemical_formula_sum 'C35 H78 O3 Si8'
_chemical_formula_weight 771.68
_space_group_IT_number 2
_symmetry_cell_setting triclinic
_symmetry_Int_Tables_number 2
_symmetry_space_group_name_Hall '-P 1'
_symmetry_space_group_name_H-M 'P -1'
_atom_sites_solution_hydrogens geom
_atom_sites_solution_primary direct
_atom_sites_solution_secondary difmap
_cell_angle_alpha 83.64(3)
_cell_angle_beta 87.08(4)
_cell_angle_gamma 74.09(2)
_cell_formula_units_Z 2
_cell_length_a 9.0741(13)
_cell_length_b 15.281(2)
_cell_length_c 21.098(4)
_cell_measurement_reflns_used 6524
_cell_measurement_temperature 173
_cell_measurement_theta_max 27.49
_cell_measurement_theta_min 3.01
_cell_volume 2795.4(8)
_computing_cell_refinement DTREK
_computing_data_collection DTREK
_computing_data_reduction DTREK
_computing_molecular_graphics 'CrystalStructure 4.0'
_computing_publication_material 'CrystalStructure 4.0 (Rigaku, 2010)'
_computing_structure_refinement 'SHELXL97 (Sheldrick, 2008)'
_computing_structure_solution 'SIR2004 (Burla, et al., 2005)'
_diffrn_ambient_temperature 173
_diffrn_detector_area_resol_mean 6.827
_diffrn_measured_fraction_theta_full 0.953
_diffrn_measured_fraction_theta_max 0.953
_diffrn_measurement_device_type 'Rigaku XtaLAB mini'
_diffrn_measurement_method \w
_diffrn_radiation_type 'Mo K\a'
_diffrn_radiation_wavelength 0.71075
_diffrn_reflns_av_R_equivalents 0.0523
_diffrn_reflns_limit_h_max 11
_diffrn_reflns_limit_h_min -11
_diffrn_reflns_limit_k_max 19
_diffrn_reflns_limit_k_min -19
_diffrn_reflns_limit_l_max 27
_diffrn_reflns_limit_l_min -27
_diffrn_reflns_number 24799
_diffrn_reflns_theta_full 27.64
_diffrn_reflns_theta_max 27.64
_diffrn_standards_number 0
_exptl_absorpt_coefficient_mu 0.216
_exptl_absorpt_correction_T_max 0.983
_exptl_absorpt_correction_T_min 0.733
_exptl_absorpt_correction_type multi-scan
_exptl_absorpt_process_details 'REQAB (Rigaku, 1998)'
_exptl_crystal_colour colorless
_exptl_crystal_density_diffrn 0.917
_exptl_crystal_density_method 'not measured'
_exptl_crystal_description block
_exptl_crystal_F_000 848.00
_exptl_crystal_size_max 0.100
_exptl_crystal_size_mid 0.080
_exptl_crystal_size_min 0.080
_refine_diff_density_max 0.920
_refine_diff_density_min -0.450
_refine_ls_extinction_method none
_refine_ls_goodness_of_fit_ref 1.090
_refine_ls_hydrogen_treatment constr
_refine_ls_number_parameters 415
_refine_ls_number_reflns 12404
_refine_ls_number_restraints 0
_refine_ls_R_factor_gt 0.0812
_refine_ls_shift/su_max 0.000
_refine_ls_structure_factor_coef Fsqd
_refine_ls_weighting_details 'w = 1/[\s^2^(Fo^2^)+(0.1228P)^2^+2.0524P] where P=(Fo^2^+2Fc^2^)/3'
_refine_ls_weighting_scheme calc
_refine_ls_wR_factor_ref 0.2560
_reflns_number_gt 9038
_reflns_number_total 12404
_reflns_threshold_expression F^2^>2.0\s(F^2^)
_cod_data_source_file ja413008a_si_004.cif
_cod_data_source_block 792
_cod_original_cell_volume 2795.5(9)
_cod_database_code 4120472

loop_
_symmetry_equiv_pos_site_id
_symmetry_equiv_pos_as_xyz
1 +X,+Y,+Z
2 -X,-Y,-Z

loop_
_atom_site_label
_atom_site_type_symbol
_atom_site_fract_x
_atom_site_fract_y
_atom_site_fract_z
_atom_site_U_iso_or_equiv
_atom_site_adp_type
_atom_site_occupancy
_atom_site_symmetry_multiplicity
_atom_site_calc_flag
_atom_site_refinement_flags
Si1 Si 0.60328(12) 0.76736(7) 0.21862(5) 0.0355(3) Uani 1.0 2 d .
Si2 Si 0.71221(10) 0.69650(6) 0.31697(4) 0.0276(2) Uani 1.0 2 d .
Si3 Si 0.97194(10) 0.21830(6) 0.29061(5) 0.0292(3) Uani 1.0 2 d .
Si4 Si 0.97773(11) 0.68248(7) 0.30949(5) 0.0350(3) Uani 1.0 2 d .
Si5 Si 0.59506(12) 0.78641(7) 0.39907(5) 0.0373(3) Uani 1.0 2 d .
Si6 Si 0.91263(13) 0.15283(7) 0.39193(5) 0.0378(3) Uani 1.0 2 d .
Si7 Si 0.95713(13) 0.11609(7) 0.21672(5) 0.0403(3) Uani 1.0 2 d .
Si8 Si 1.22244(13) 0.23425(8) 0.28989(7) 0.0514(4) Uani 1.0 2 d .
O1 O 0.8357(3) 0.31792(15) 0.28324(11) 0.0285(5) Uani 1.0 2 d .
O2 O 0.6632(3) 0.60009(16) 0.33691(11) 0.0319(5) Uani 1.0 2 d .
O37 O 1.0171(4) 0.4540(3) 0.13775(14) 0.0660(11) Uani 1.0 2 d .
C1 C 0.7204(4) 0.4805(2) 0.26543(14) 0.0261(7) Uani 1.0 2 d .
C2 C 0.8434(4) 0.3989(2) 0.24330(14) 0.0260(7) Uani 1.0 2 d .
C3 C 0.8204(4) 0.3853(3) 0.17346(15) 0.0294(7) Uani 1.0 2 d .
C4 C 0.5333(5) 0.4562(3) 0.19005(18) 0.0387(8) Uani 1.0 2 d .
C6 C 0.8424(5) 0.4440(3) 0.05772(16) 0.0382(9) Uani 1.0 2 d .
C7 C 0.6579(5) 0.3769(3) 0.16616(16) 0.0350(8) Uani 1.0 2 d .
C8 C 0.8623(5) 0.4584(3) 0.12604(16) 0.0382(9) Uani 1.0 2 d .
C9 C 0.7541(5) 0.5085(3) 0.32999(15) 0.0311(7) Uani 1.0 2 d .
C10 C 1.0812(5) 0.6085(4) 0.2474(3) 0.0505(11) Uani 1.0 2 d .
C11 C 0.5609(4) 0.4679(3) 0.25904(17) 0.0335(8) Uani 1.0 2 d .
C12 C 0.9905(7) 0.0252(3) 0.4014(3) 0.0592(13) Uani 1.0 2 d .
C13 C 1.2323(6) 0.3303(4) 0.3351(3) 0.0699(16) Uani 1.0 2 d .
C14 C 0.7199(6) 0.5001(4) 0.0231(2) 0.0592(13) Uani 1.0 2 d .
C15 C 0.5589(6) 0.8940(3) 0.2167(3) 0.0565(12) Uani 1.0 2 d .
C16 C 0.8285(8) 0.4630(4) 0.4437(2) 0.0733(17) Uani 1.0 2 d .
C17 C 0.5634(8) 0.4663(4) 0.4147(3) 0.0753(18) Uani 1.0 2 d .
C18 C 0.6531(6) 0.7216(4) 0.4784(2) 0.0518(11) Uani 1.0 2 d .
C19 C 0.9147(9) 0.3601(4) -0.0338(3) 0.0766(19) Uani 1.0 2 d .
C20 C 0.3815(6) 0.8135(5) 0.3932(3) 0.0695(15) Uani 1.0 2 d .
C21 C 0.9900(7) 0.1974(4) 0.4587(2) 0.0606(13) Uani 1.0 2 d .
C22 C 0.9917(6) 0.8008(4) 0.2849(3) 0.0648(14) Uani 1.0 2 d .
C23 C 0.7311(7) 0.4490(3) 0.39129(18) 0.0516(12) Uani 1.0 2 d .
C24 C 0.7340(6) 0.7330(4) 0.1480(2) 0.0587(12) Uani 1.0 2 d .
C25 C 0.9446(7) 0.3747(4) 0.0289(2) 0.0551(12) Uani 1.0 2 d .
C26 C 0.6474(7) 0.8962(4) 0.3962(3) 0.0648(14) Uani 1.0 2 d .
C27 C 1.3452(6) 0.1236(4) 0.3301(4) 0.081(2) Uani 1.0 2 d .
C28 C 0.7742(6) 0.0820(4) 0.2296(3) 0.0611(13) Uani 1.0 2 d .
C29 C 0.4219(6) 0.7351(4) 0.2082(3) 0.0649(14) Uani 1.0 2 d .
C30 C 0.6994(6) 0.1828(4) 0.4008(3) 0.0621(13) Uani 1.0 2 d .
C31 C 0.7910(9) 0.4150(6) -0.0659(3) 0.079(2) Uani 1.0 2 d .
C32 C 1.0778(6) 0.6403(5) 0.3863(3) 0.0724(16) Uani 1.0 2 d .
C33 C 1.1233(6) 0.0123(3) 0.2304(3) 0.0635(14) Uani 1.0 2 d .
C34 C 1.3003(7) 0.2528(5) 0.2069(4) 0.089(2) Uani 1.0 2 d .
C35 C 0.6944(7) 0.4857(6) -0.0382(3) 0.081(2) Uani 1.0 2 d .
C36 C 0.9688(8) 0.1573(4) 0.1298(3) 0.0717(16) Uani 1.0 2 d .
H1 H 0.7252 0.5333 0.2336 0.0313 Uiso 1.0 2 calc R
H2 H 0.9466 0.4092 0.2471 0.0312 Uiso 1.0 2 calc R
H3 H 0.8925 0.3253 0.1647 0.0353 Uiso 1.0 2 calc R
H4A H 0.4320 0.4444 0.1872 0.0464 Uiso 1.0 2 calc R
H4B H 0.5327 0.5132 0.1627 0.0464 Uiso 1.0 2 calc R
H7A H 0.6412 0.3736 0.1206 0.0420 Uiso 1.0 2 calc R
H7B H 0.6486 0.3191 0.1900 0.0420 Uiso 1.0 2 calc R
H8 H 0.7957 0.5199 0.1350 0.0459 Uiso 1.0 2 calc R
H9 H 0.8638 0.5097 0.3282 0.0373 Uiso 1.0 2 calc R
H10A H 1.1875 0.6120 0.2432 0.0606 Uiso 1.0 2 calc R
H10B H 1.0305 0.6298 0.2064 0.0606 Uiso 1.0 2 calc R
H10C H 1.0797 0.5451 0.2600 0.0606 Uiso 1.0 2 calc R
H11A H 0.4826 0.5218 0.2729 0.0403 Uiso 1.0 2 calc R
H11B H 0.5509 0.4133 0.2871 0.0403 Uiso 1.0 2 calc R
H12A H 0.9616 0.0010 0.4437 0.0710 Uiso 1.0 2 calc R
H12B H 1.1025 0.0090 0.3968 0.0710 Uiso 1.0 2 calc R
H12C H 0.9481 -0.0010 0.3686 0.0710 Uiso 1.0 2 calc R
H13A H 1.3391 0.3319 0.3370 0.0839 Uiso 1.0 2 calc R
H13B H 1.1914 0.3213 0.3785 0.0839 Uiso 1.0 2 calc R
H13C H 1.1714 0.3881 0.3137 0.0839 Uiso 1.0 2 calc R
H14 H 0.6519 0.5497 0.0422 0.0710 Uiso 1.0 2 calc R
H15A H 0.5151 0.9224 0.1755 0.0678 Uiso 1.0 2 calc R
H15B H 0.6532 0.9113 0.2226 0.0678 Uiso 1.0 2 calc R
H15C H 0.4850 0.9149 0.2510 0.0678 Uiso 1.0 2 calc R
H16A H 0.9366 0.4466 0.4301 0.0879 Uiso 1.0 2 calc R
H16B H 0.8149 0.4242 0.4826 0.0879 Uiso 1.0 2 calc R
H16C H 0.7969 0.5273 0.4524 0.0879 Uiso 1.0 2 calc R
H17A H 0.5242 0.5299 0.4244 0.0904 Uiso 1.0 2 calc R
H17B H 0.5574 0.4252 0.4532 0.0904 Uiso 1.0 2 calc R
H17C H 0.5017 0.4547 0.3814 0.0904 Uiso 1.0 2 calc R
H18A H 0.7639 0.7102 0.4829 0.0622 Uiso 1.0 2 calc R
H18B H 0.6270 0.6631 0.4814 0.0622 Uiso 1.0 2 calc R
H18C H 0.5989 0.7575 0.5124 0.0622 Uiso 1.0 2 calc R
H19 H 0.9821 0.3112 -0.0538 0.0919 Uiso 1.0 2 calc R
H20A H 0.3325 0.8474 0.4290 0.0834 Uiso 1.0 2 calc R
H20B H 0.3511 0.7565 0.3947 0.0834 Uiso 1.0 2 calc R
H20C H 0.3492 0.8508 0.3529 0.0834 Uiso 1.0 2 calc R
H21A H 1.1008 0.1876 0.4524 0.0727 Uiso 1.0 2 calc R
H21B H 0.9691 0.1649 0.4994 0.0727 Uiso 1.0 2 calc R
H21C H 0.9404 0.2629 0.4591 0.0727 Uiso 1.0 2 calc R
H22A H 0.9432 0.8407 0.3177 0.0778 Uiso 1.0 2 calc R
H22B H 0.9396 0.8236 0.2444 0.0778 Uiso 1.0 2 calc R
H22C H 1.0998 0.8004 0.2796 0.0778 Uiso 1.0 2 calc R
H23 H 0.7684 0.3835 0.3824 0.0619 Uiso 1.0 2 calc R
H24A H 0.6823 0.7631 0.1086 0.0704 Uiso 1.0 2 calc R
H24B H 0.7596 0.6665 0.1473 0.0704 Uiso 1.0 2 calc R
H24C H 0.8282 0.7516 0.1515 0.0704 Uiso 1.0 2 calc R
H25 H 1.0329 0.3376 0.0505 0.0662 Uiso 1.0 2 calc R
H26A H 0.5932 0.9310 0.4307 0.0778 Uiso 1.0 2 calc R
H26B H 0.6185 0.9318 0.3550 0.0778 Uiso 1.0 2 calc R
H26C H 0.7582 0.8836 0.4013 0.0778 Uiso 1.0 2 calc R
H27A H 1.3424 0.0729 0.3060 0.0974 Uiso 1.0 2 calc R
H27B H 1.3059 0.1132 0.3736 0.0974 Uiso 1.0 2 calc R
H27C H 1.4511 0.1273 0.3316 0.0974 Uiso 1.0 2 calc R
H28A H 0.7702 0.0384 0.1995 0.0733 Uiso 1.0 2 calc R
H28B H 0.6870 0.1363 0.2229 0.0733 Uiso 1.0 2 calc R
H28C H 0.7694 0.0534 0.2734 0.0733 Uiso 1.0 2 calc R
H29A H 0.3488 0.7565 0.2427 0.0779 Uiso 1.0 2 calc R
H29B H 0.4443 0.6685 0.2095 0.0779 Uiso 1.0 2 calc R
H29C H 0.3775 0.7635 0.1671 0.0779 Uiso 1.0 2 calc R
H30A H 0.6575 0.1563 0.3680 0.0745 Uiso 1.0 2 calc R
H30B H 0.6580 0.2494 0.3960 0.0745 Uiso 1.0 2 calc R
H30C H 0.6709 0.1582 0.4431 0.0745 Uiso 1.0 2 calc R
H31 H 0.7723 0.4038 -0.1078 0.0947 Uiso 1.0 2 calc R
H32A H 1.0703 0.5782 0.3999 0.0869 Uiso 1.0 2 calc R
H32B H 1.0299 0.6808 0.4189 0.0869 Uiso 1.0 2 calc R
H32C H 1.1860 0.6397 0.3806 0.0869 Uiso 1.0 2 calc R
H33A H 1.1260 -0.0109 0.2757 0.0762 Uiso 1.0 2 calc R
H33B H 1.2188 0.0284 0.2180 0.0762 Uiso 1.0 2 calc R
H33C H 1.1120 -0.0351 0.2047 0.0762 Uiso 1.0 2 calc R
H34A H 1.2387 0.3106 0.1857 0.1064 Uiso 1.0 2 calc R
H34B H 1.2960 0.2023 0.1827 0.1064 Uiso 1.0 2 calc R
H34C H 1.4069 0.2550 0.2088 0.1064 Uiso 1.0 2 calc R
H35 H 0.6098 0.5250 -0.0610 0.0968 Uiso 1.0 2 calc R
H36A H 1.0017 0.1047 0.1048 0.0860 Uiso 1.0 2 calc R
H36B H 1.0429 0.1938 0.1234 0.0860 Uiso 1.0 2 calc R
H36C H 0.8677 0.1951 0.1158 0.0860 Uiso 1.0 2 calc R
H37 H 1.0251 0.4625 0.1760 0.0792 Uiso 1.0 2 calc R

loop_
_atom_site_aniso_label
_atom_site_aniso_U_11
_atom_site_aniso_U_22
_atom_site_aniso_U_33
_atom_site_aniso_U_12
_atom_site_aniso_U_13
_atom_site_aniso_U_23
Si1 0.0333(5) 0.0309(5) 0.0401(6) -0.0071(4) -0.0046(4) 0.0034(4)
Si2 0.0264(5) 0.0237(5) 0.0331(5) -0.0076(4) 0.0007(4) -0.0027(4)
Si3 0.0252(5) 0.0223(5) 0.0400(5) -0.0081(4) -0.0047(4) 0.0034(4)
Si4 0.0276(5) 0.0345(6) 0.0444(6) -0.0097(4) -0.0023(4) -0.0057(4)
Si5 0.0358(6) 0.0317(6) 0.0446(6) -0.0070(5) 0.0034(5) -0.0127(4)
Si6 0.0467(6) 0.0299(5) 0.0384(6) -0.0157(5) -0.0097(5) 0.0075(4)
Si7 0.0455(6) 0.0264(5) 0.0499(6) -0.0110(5) 0.0021(5) -0.0060(5)
Si8 0.0278(6) 0.0398(7) 0.0873(10) -0.0136(5) -0.0084(6) 0.0057(6)
O1 0.0299(12) 0.0224(11) 0.0327(12) -0.0087(10) 0.0004(9) 0.0030(9)
O2 0.0355(13) 0.0232(12) 0.0383(13) -0.0102(10) 0.0036(10) -0.0050(10)
O37 0.079(3) 0.103(3) 0.0393(16) -0.070(3) -0.0093(15) 0.0114(16)
C1 0.0298(16) 0.0227(15) 0.0262(15) -0.0091(13) -0.0023(12) 0.0013(12)
C2 0.0300(16) 0.0239(15) 0.0252(15) -0.0114(13) -0.0016(12) 0.0041(12)
C3 0.0362(18) 0.0262(16) 0.0266(15) -0.0114(14) 0.0008(13) 0.0002(12)
C4 0.0337(19) 0.041(2) 0.042(2) -0.0094(16) -0.0114(15) -0.0021(16)
C6 0.048(3) 0.043(2) 0.0275(17) -0.0219(18) 0.0059(15) -0.0004(14)
C7 0.0391(19) 0.040(2) 0.0309(17) -0.0184(16) -0.0070(14) -0.0023(14)
C8 0.055(3) 0.0362(19) 0.0277(17) -0.0217(18) 0.0002(15) 0.0016(14)
C9 0.0413(19) 0.0229(16) 0.0297(16) -0.0103(14) -0.0019(14) -0.0005(12)
C10 0.037(3) 0.049(3) 0.065(3) -0.0097(19) 0.0102(19) -0.013(2)
C11 0.0269(17) 0.0325(18) 0.0393(18) -0.0058(14) 0.0015(14) -0.0020(14)
C12 0.087(4) 0.032(3) 0.058(3) -0.019(3) -0.013(3) 0.0108(19)
C13 0.058(3) 0.051(3) 0.110(5) -0.028(3) -0.033(3) 0.004(3)
C14 0.057(3) 0.081(4) 0.034(2) -0.015(3) 0.0015(19) 0.007(2)
C15 0.059(3) 0.034(3) 0.068(3) -0.004(2) -0.006(3) 0.008(2)
C16 0.128(6) 0.049(3) 0.035(3) -0.010(3) -0.026(3) 0.0024(19)
C17 0.131(6) 0.071(4) 0.041(3) -0.058(4) 0.032(3) -0.012(3)
C18 0.056(3) 0.055(3) 0.046(3) -0.014(3) 0.0046(19) -0.0151(19)
C19 0.121(6) 0.067(4) 0.053(3) -0.045(4) 0.042(4) -0.022(3)
C20 0.041(3) 0.092(5) 0.073(4) -0.006(3) 0.008(3) -0.031(3)
C21 0.091(4) 0.048(3) 0.046(3) -0.026(3) -0.024(3) 0.007(2)
C22 0.039(3) 0.047(3) 0.113(5) -0.020(2) 0.011(3) -0.012(3)
C23 0.099(4) 0.0287(19) 0.0273(18) -0.021(3) 0.005(2) 0.0005(14)
C24 0.071(4) 0.058(3) 0.040(3) -0.009(3) 0.002(2) 0.002(2)
C25 0.076(4) 0.048(3) 0.041(3) -0.019(3) 0.022(2) -0.0039(18)
C26 0.085(4) 0.038(3) 0.075(4) -0.018(3) 0.001(3) -0.021(3)
C27 0.038(3) 0.045(3) 0.156(6) -0.007(3) -0.029(3) 0.009(4)
C28 0.059(3) 0.052(3) 0.082(4) -0.027(3) -0.006(3) -0.015(3)
C29 0.051(3) 0.070(4) 0.077(4) -0.024(3) -0.022(3) 0.011(3)
C30 0.056(3) 0.067(4) 0.063(3) -0.023(3) 0.012(3) 0.002(3)
C31 0.104(5) 0.126(6) 0.034(3) -0.081(5) 0.008(3) -0.007(3)
C32 0.046(3) 0.099(5) 0.068(4) -0.011(3) -0.018(3) -0.002(3)
C33 0.059(3) 0.033(3) 0.090(4) -0.000(2) 0.011(3) -0.009(3)
C34 0.052(4) 0.094(5) 0.121(6) -0.031(4) 0.027(4) 0.002(4)
C35 0.060(4) 0.151(7) 0.035(3) -0.042(4) -0.006(3) 0.013(3)
C36 0.123(5) 0.040(3) 0.053(3) -0.023(3) 0.009(3) -0.014(2)

loop_
_atom_type_symbol
_atom_type_description
_atom_type_scat_dispersion_real
_atom_type_scat_dispersion_imag
_atom_type_scat_source
C C 0.0033 0.0016
;
International Tables for Crystallography
(1992, Vol. C, Tables 4.2.6.8 and 6.1.1.4)
;
H H 0.0000 0.0000
;
International Tables for Crystallography
(1992, Vol. C, Table 6.1.1.4)
;
O O 0.0106 0.0060
;
International Tables for Crystallography
(1992, Vol. C, Tables 4.2.6.8 and 6.1.1.4)
;
Si Si 0.0817 0.0704
;
International Tables for Crystallography
(1992, Vol. C, Tables 4.2.6.8 and 6.1.1.4)
;

loop_
_geom_angle_atom_site_label_1
_geom_angle_atom_site_label_2
_geom_angle_atom_site_label_3
_geom_angle
_geom_angle_publ_flag
Si2 Si1 C15 110.35(18) yes
Si2 Si1 C24 112.94(15) yes
Si2 Si1 C29 109.35(18) yes
C15 Si1 C24 107.1(3) yes
C15 Si1 C29 109.0(3) yes
C24 Si1 C29 107.9(3) yes
Si1 Si2 Si4 108.09(6) yes
Si1 Si2 Si5 109.15(5) yes
Si1 Si2 O2 110.11(11) yes
Si4 Si2 Si5 111.12(7) yes
Si4 Si2 O2 115.75(10) yes
Si5 Si2 O2 102.43(10) yes
Si6 Si3 Si7 106.70(6) yes
Si6 Si3 Si8 109.51(7) yes
Si6 Si3 O1 102.10(10) yes
Si7 Si3 Si8 109.65(7) yes
Si7 Si3 O1 114.40(11) yes
Si8 Si3 O1 113.90(11) yes
Si2 Si4 C10 113.97(17) yes
Si2 Si4 C22 104.55(15) yes
Si2 Si4 C32 113.59(18) yes
C10 Si4 C22 107.5(3) yes
C10 Si4 C32 108.1(3) yes
C22 Si4 C32 108.8(3) yes
Si2 Si5 C18 109.68(15) yes
Si2 Si5 C20 109.3(2) yes
Si2 Si5 C26 113.42(19) yes
C18 Si5 C20 108.8(3) yes
C18 Si5 C26 107.5(3) yes
C20 Si5 C26 108.0(3) yes
Si3 Si6 C12 112.32(17) yes
Si3 Si6 C21 112.63(18) yes
Si3 Si6 C30 107.42(17) yes
C12 Si6 C21 106.9(3) yes
C12 Si6 C30 109.0(3) yes
C21 Si6 C30 108.4(3) yes
Si3 Si7 C28 110.07(19) yes
Si3 Si7 C33 107.7(2) yes
Si3 Si7 C36 116.89(19) yes
C28 Si7 C33 109.3(3) yes
C28 Si7 C36 106.9(3) yes
C33 Si7 C36 105.7(3) yes
Si3 Si8 C13 111.45(18) yes
Si3 Si8 C27 106.38(19) yes
Si3 Si8 C34 112.3(3) yes
C13 Si8 C27 109.1(3) yes
C13 Si8 C34 108.9(4) yes
C27 Si8 C34 108.7(3) yes
Si3 O1 C2 126.4(2) yes
Si2 O2 C9 127.6(3) yes
C2 C1 C9 113.6(3) yes
C2 C1 C11 110.6(3) yes
C9 C1 C11 116.0(3) yes
O1 C2 C1 109.0(3) yes
O1 C2 C3 108.9(3) yes
C1 C2 C3 111.3(3) yes
C2 C3 C7 109.5(3) yes
C2 C3 C8 112.4(4) yes
C7 C3 C8 113.9(3) yes
C7 C4 C11 110.7(3) yes
C8 C6 C14 120.4(4) yes
C8 C6 C25 120.7(4) yes
C14 C6 C25 119.0(4) yes
C3 C7 C4 113.4(4) yes
O37 C8 C3 106.2(3) yes
O37 C8 C6 111.3(4) yes
C3 C8 C6 112.3(4) yes
O2 C9 C1 109.2(3) yes
O2 C9 C23 107.3(3) yes
C1 C9 C23 118.7(4) yes
C1 C11 C4 110.6(3) yes
C6 C14 C35 121.6(5) yes
C25 C19 C31 121.1(6) yes
C9 C23 C16 109.6(5) yes
C9 C23 C17 114.1(4) yes
C16 C23 C17 109.7(4) yes
C6 C25 C19 118.4(5) yes
C19 C31 C35 120.2(6) yes
C14 C35 C31 119.6(5) yes
C8 O37 H37 109.474 no
C2 C1 H1 105.142 no
C9 C1 H1 105.152 no
C11 C1 H1 105.147 no
O1 C2 H2 109.182 no
C1 C2 H2 109.187 no
C3 C2 H2 109.199 no
C2 C3 H3 106.870 no
C7 C3 H3 106.866 no
C8 C3 H3 106.870 no
C7 C4 H4A 109.497 no
C7 C4 H4B 109.505 no
C11 C4 H4A 109.519 no
C11 C4 H4B 109.519 no
H4A C4 H4B 108.070 no
C3 C7 H7A 108.892 no
C3 C7 H7B 108.894 no
C4 C7 H7A 108.900 no
C4 C7 H7B 108.891 no
H7A C7 H7B 107.738 no
O37 C8 H8 108.978 no
C3 C8 H8 108.981 no
C6 C8 H8 108.977 no
O2 C9 H9 106.987 no
C1 C9 H9 106.983 no
C23 C9 H9 106.986 no
Si4 C10 H10A 109.461 no
Si4 C10 H10B 109.470 no
Si4 C10 H10C 109.468 no
H10A C10 H10B 109.476 no
H10A C10 H10C 109.475 no
H10B C10 H10C 109.476 no
C1 C11 H11A 109.524 no
C1 C11 H11B 109.519 no
C4 C11 H11A 109.528 no
C4 C11 H11B 109.541 no
H11A C11 H11B 108.086 no
Si6 C12 H12A 109.473 no
Si6 C12 H12B 109.464 no
Si6 C12 H12C 109.472 no
H12A C12 H12B 109.473 no
H12A C12 H12C 109.474 no
H12B C12 H12C 109.471 no
Si8 C13 H13A 109.477 no
Si8 C13 H13B 109.473 no
Si8 C13 H13C 109.474 no
H13A C13 H13B 109.469 no
H13A C13 H13C 109.469 no
H13B C13 H13C 109.465 no
C6 C14 H14 119.186 no
C35 C14 H14 119.203 no
Si1 C15 H15A 109.474 no
Si1 C15 H15B 109.468 no
Si1 C15 H15C 109.463 no
H15A C15 H15B 109.473 no
H15A C15 H15C 109.473 no
H15B C15 H15C 109.477 no
C23 C16 H16A 109.463 no
C23 C16 H16B 109.467 no
C23 C16 H16C 109.472 no
H16A C16 H16B 109.473 no
H16A C16 H16C 109.471 no
H16B C16 H16C 109.481 no
C23 C17 H17A 109.469 no
C23 C17 H17B 109.473 no
C23 C17 H17C 109.458 no
H17A C17 H17B 109.475 no
H17A C17 H17C 109.472 no
H17B C17 H17C 109.480 no
Si5 C18 H18A 109.472 no
Si5 C18 H18B 109.479 no
Si5 C18 H18C 109.464 no
H18A C18 H18B 109.472 no
H18A C18 H18C 109.470 no
H18B C18 H18C 109.470 no
C25 C19 H19 119.473 no
C31 C19 H19 119.468 no
Si5 C20 H20A 109.471 no
Si5 C20 H20B 109.470 no
Si5 C20 H20C 109.474 no
H20A C20 H20B 109.468 no
H20A C20 H20C 109.469 no
H20B C20 H20C 109.475 no
Si6 C21 H21A 109.480 no
Si6 C21 H21B 109.475 no
Si6 C21 H21C 109.474 no
H21A C21 H21B 109.466 no
H21A C21 H21C 109.469 no
H21B C21 H21C 109.464 no
Si4 C22 H22A 109.466 no
Si4 C22 H22B 109.472 no
Si4 C22 H22C 109.467 no
H22A C22 H22B 109.476 no
H22A C22 H22C 109.471 no
H22B C22 H22C 109.476 no
C9 C23 H23 107.737 no
C16 C23 H23 107.730 no
C17 C23 H23 107.741 no
Si1 C24 H24A 109.472 no
Si1 C24 H24B 109.483 no
Si1 C24 H24C 109.466 no
H24A C24 H24B 109.472 no
H24A C24 H24C 109.461 no
H24B C24 H24C 109.473 no
C6 C25 H25 120.808 no
C19 C25 H25 120.781 no
Si5 C26 H26A 109.470 no
Si5 C26 H26B 109.469 no
Si5 C26 H26C 109.469 no
H26A C26 H26B 109.473 no
H26A C26 H26C 109.477 no
H26B C26 H26C 109.468 no
Si8 C27 H27A 109.470 no
Si8 C27 H27B 109.477 no
Si8 C27 H27C 109.479 no
H27A C27 H27B 109.464 no
H27A C27 H27C 109.462 no
H27B C27 H27C 109.475 no
Si7 C28 H28A 109.469 no
Si7 C28 H28B 109.471 no
Si7 C28 H28C 109.479 no
H28A C28 H28B 109.469 no
H28A C28 H28C 109.464 no
H28B C28 H28C 109.477 no
Si1 C29 H29A 109.468 no
Si1 C29 H29B 109.470 no
Si1 C29 H29C 109.475 no
H29A C29 H29B 109.478 no
H29A C29 H29C 109.474 no
H29B C29 H29C 109.463 no
Si6 C30 H30A 109.469 no
Si6 C30 H30B 109.470 no
Si6 C30 H30C 109.476 no
H30A C30 H30B 109.466 no
H30A C30 H30C 109.464 no
H30B C30 H30C 109.482 no
C19 C31 H31 119.903 no
C35 C31 H31 119.903 no
Si4 C32 H32A 109.470 no
Si4 C32 H32B 109.472 no
Si4 C32 H32C 109.468 no
H32A C32 H32B 109.472 no
H32A C32 H32C 109.473 no
H32B C32 H32C 109.473 no
Si7 C33 H33A 109.467 no
Si7 C33 H33B 109.466 no
Si7 C33 H33C 109.470 no
H33A C33 H33B 109.474 no
H33A C33 H33C 109.472 no
H33B C33 H33C 109.477 no
Si8 C34 H34A 109.476 no
Si8 C34 H34B 109.467 no
Si8 C34 H34C 109.480 no
H34A C34 H34B 109.468 no
H34A C34 H34C 109.472 no
H34B C34 H34C 109.465 no
C14 C35 H35 120.191 no
C31 C35 H35 120.171 no
Si7 C36 H36A 109.470 no
Si7 C36 H36B 109.468 no
Si7 C36 H36C 109.469 no
H36A C36 H36B 109.474 no
H36A C36 H36C 109.477 no
H36B C36 H36C 109.468 no

loop_
_geom_bond_atom_site_label_1
_geom_bond_atom_site_label_2
_geom_bond_distance
_geom_bond_publ_flag
Si1 Si2 2.3622(15) yes
Si1 C15 1.861(5) yes
Si1 C24 1.885(5) yes
Si1 C29 1.872(6) yes
Si2 Si4 2.3583(14) yes
Si2 Si5 2.3572(16) yes
Si2 O2 1.658(3) yes
Si3 Si6 2.3589(16) yes
Si3 Si7 2.3586(17) yes
Si3 Si8 2.3507(17) yes
Si3 O1 1.675(3) yes
Si4 C10 1.870(5) yes
Si4 C22 1.862(6) yes
Si4 C32 1.861(6) yes
Si5 C18 1.870(5) yes
Si5 C20 1.875(5) yes
Si5 C26 1.859(6) yes
Si6 C12 1.875(5) yes
Si6 C21 1.874(6) yes
Si6 C30 1.867(6) yes
Si7 C28 1.871(6) yes
Si7 C33 1.872(5) yes
Si7 C36 1.880(5) yes
Si8 C13 1.861(7) yes
Si8 C27 1.888(6) yes
Si8 C34 1.876(8) yes
O1 C2 1.434(4) yes
O2 C9 1.436(4) yes
O37 C8 1.420(6) yes
C1 C2 1.527(4) yes
C1 C9 1.541(5) yes
C1 C11 1.526(6) yes
C2 C3 1.543(5) yes
C3 C7 1.532(6) yes
C3 C8 1.530(6) yes
C4 C7 1.525(5) yes
C4 C11 1.527(6) yes
C6 C8 1.509(5) yes
C6 C14 1.387(6) yes
C6 C25 1.378(6) yes
C9 C23 1.536(5) yes
C14 C35 1.378(8) yes
C16 C23 1.519(8) yes
C17 C23 1.536(9) yes
C19 C25 1.417(8) yes
C19 C31 1.363(9) yes
C31 C35 1.359(10) yes
O37 H37 0.840 no
C1 H1 1.000 no
C2 H2 1.000 no
C3 H3 1.000 no
C4 H4A 0.990 no
C4 H4B 0.990 no
C7 H7A 0.990 no
C7 H7B 0.990 no
C8 H8 1.000 no
C9 H9 1.000 no
C10 H10A 0.980 no
C10 H10B 0.980 no
C10 H10C 0.980 no
C11 H11A 0.990 no
C11 H11B 0.990 no
C12 H12A 0.980 no
C12 H12B 0.980 no
C12 H12C 0.980 no
C13 H13A 0.980 no
C13 H13B 0.980 no
C13 H13C 0.980 no
C14 H14 0.950 no
C15 H15A 0.980 no
C15 H15B 0.980 no
C15 H15C 0.980 no
C16 H16A 0.980 no
C16 H16B 0.980 no
C16 H16C 0.980 no
C17 H17A 0.980 no
C17 H17B 0.980 no
C17 H17C 0.980 no
C18 H18A 0.980 no
C18 H18B 0.980 no
C18 H18C 0.980 no
C19 H19 0.950 no
C20 H20A 0.980 no
C20 H20B 0.980 no
C20 H20C 0.980 no
C21 H21A 0.980 no
C21 H21B 0.980 no
C21 H21C 0.980 no
C22 H22A 0.980 no
C22 H22B 0.980 no
C22 H22C 0.980 no
C23 H23 1.000 no
C24 H24A 0.980 no
C24 H24B 0.980 no
C24 H24C 0.980 no
C25 H25 0.950 no
C26 H26A 0.980 no
C26 H26B 0.980 no
C26 H26C 0.980 no
C27 H27A 0.980 no
C27 H27B 0.980 no
C27 H27C 0.980 no
C28 H28A 0.980 no
C28 H28B 0.980 no
C28 H28C 0.980 no
C29 H29A 0.980 no
C29 H29B 0.980 no
C29 H29C 0.980 no
C30 H30A 0.980 no
C30 H30B 0.980 no
C30 H30C 0.980 no
C31 H31 0.950 no
C32 H32A 0.980 no
C32 H32B 0.980 no
C32 H32C 0.980 no
C33 H33A 0.980 no
C33 H33B 0.980 no
C33 H33C 0.980 no
C34 H34A 0.980 no
C34 H34B 0.980 no
C34 H34C 0.980 no
C35 H35 0.950 no
C36 H36A 0.980 no
C36 H36B 0.980 no
C36 H36C 0.980 no

loop_
_geom_contact_atom_site_label_1
_geom_contact_atom_site_label_2
_geom_contact_distance
_geom_contact_publ_flag
_geom_contact_site_symmetry_2
Si2 C1 3.569(4) no .
Si3 C3 3.397(4) no .
O1 C4 3.509(5) no .
O1 C7 2.938(5) no .
O1 C9 3.063(5) no .
O1 C11 2.910(4) no .
O1 C23 3.139(5) no .
O1 C30 3.450(7) no .
O2 C11 3.092(5) no .
O2 C16 3.049(6) no .
O2 C17 2.795(7) no .
O37 C2 2.847(5) no .
O37 C14 3.586(6) no .
O37 C25 2.896(7) no .
C1 C7 2.926(6) no .
C1 C8 3.165(5) no .
C1 C17 3.399(6) no .
C2 C4 2.950(5) no .
C2 C23 3.339(5) no .
C3 C11 2.973(5) no .
C3 C14 3.486(6) no .
C3 C25 3.203(6) no .
C3 C36 3.579(6) no .
C4 C8 3.221(6) no .
C6 C7 3.020(6) no .
C6 C31 2.777(7) no .
C7 C14 3.481(6) no .
C11 C17 3.282(7) no .
C11 C23 3.205(6) no .
C14 C19 2.726(8) no .
C25 C35 2.778(8) no .
O37 C19 3.565(8) no 2_765
O37 C31 3.210(9) no 2_765
O37 C35 3.528(8) no 2_765
C19 O37 3.565(8) no 2_765
C31 O37 3.210(9) no 2_765
C35 O37 3.528(8) no 2_765
Si1 H1 3.4261 no .
Si1 H22B 3.4723 no .
Si2 H1 3.1817 no .
Si2 H9 2.7981 no .
Si2 H15B 3.5667 no .
Si2 H15C 3.5797 no .
Si2 H16C 3.5967 no .
Si2 H18A 3.5929 no .
Si2 H18B 3.5274 no .
Si2 H20B 3.5219 no .
Si2 H20C 3.5876 no .
Si2 H22A 3.4332 no .
Si2 H22B 3.4048 no .
Si2 H29A 3.5665 no .
Si2 H29B 3.5478 no .
Si3 H2 2.9102 no .
Si3 H3 2.9725 no .
Si3 H7B 3.5939 no .
Si3 H13B 3.5530 no .
Si3 H23 3.4194 no .
Si3 H27A 3.4925 no .
Si3 H27B 3.4759 no .
Si3 H28B 3.5838 no .
Si3 H28C 3.5595 no .
Si3 H30A 3.5167 no .
Si3 H30B 3.4826 no .
Si3 H33A 3.4403 no .
Si3 H33B 3.5863 no .
Si3 H34B 3.5964 no .
Si3 H36B 3.5950 no .
Si4 H9 3.0694 no .
Si5 H15C 3.5347 no .
Si6 H23 3.3942 no .
Si6 H27B 3.4612 no .
Si6 H28C 3.5371 no .
Si7 H3 3.1668 no .
Si7 H7B 3.5761 no .
Si7 H12C 3.5020 no .
Si8 H2 3.2025 no .
O1 H1 3.2351 no .
O1 H3 2.5242 no .
O1 H7B 2.6580 no .
O1 H9 3.2565 no .
O1 H11B 2.5980 no .
O1 H23 2.3975 no .
O1 H30A 3.5810 no .
O1 H30B 3.0552 no .
O2 H1 2.4834 no .
O2 H11A 2.7563 no .
O2 H11B 3.5575 no .
O2 H16A 3.4363 no .
O2 H16C 2.7576 no .
O2 H17A 2.4918 no .
O2 H17C 3.0234 no .
O2 H18B 3.2712 no .
O2 H20B 3.4352 no .
O2 H23 3.2314 no .
O2 H29B 3.3245 no .
O37 H1 3.2869 no .
O37 H2 2.4369 no .
O37 H3 2.5250 no .
O37 H10B 3.2223 no .
O37 H10C 3.2070 no .
O37 H24B 3.4621 no .
O37 H25 2.6707 no .
O37 H34A 2.6779 no .
C1 H3 3.3658 no .
C1 H4A 3.3626 no .
C1 H4B 2.7422 no .
C1 H7B 3.3009 no .
C1 H8 2.8410 no .
C1 H17C 3.1294 no .
C1 H23 2.7234 no .
C1 H29B 3.3954 no .
C1 H37 3.2330 no .
C2 H4B 3.3207 no .
C2 H7A 3.3635 no .
C2 H7B 2.7502 no .
C2 H8 2.7488 no .
C2 H9 2.6441 no .
C2 H10C 3.5485 no .
C2 H11A 3.3640 no .
C2 H11B 2.7244 no .
C2 H13C 3.3499 no .
C2 H23 2.9759 no .
C2 H37 2.4527 no .
C3 H1 2.6301 no .
C3 H4A 3.3960 no .
C3 H4B 2.8026 no .
C3 H11B 3.3115 no .
C3 H25 3.1812 no .
C3 H36B 3.3142 no .
C3 H36C 3.1877 no .
C3 H37 2.4635 no .
C4 H1 2.6055 no .
C4 H3 3.3761 no .
C4 H8 2.9507 no .
C4 H14 3.5273 no .
C4 H29B 3.1888 no .
C6 H3 2.7092 no .
C6 H4B 3.4893 no .
C6 H7A 2.6005 no .
C6 H19 3.2574 no .
C6 H35 3.2680 no .
C6 H37 3.1438 no .
C7 H1 3.1217 no .
C7 H2 3.3730 no .
C7 H8 2.8050 no .
C7 H11A 3.3630 no .
C7 H11B 2.7434 no .
C7 H14 3.4959 no .
C7 H36C 3.1660 no .
C8 H1 2.7402 no .
C8 H2 2.6704 no .
C8 H4B 2.9634 no .
C8 H7A 2.6829 no .
C8 H7B 3.3881 no .
C8 H14 2.6565 no .
C8 H24B 3.1365 no .
C8 H25 2.6790 no .
C9 H2 2.6898 no .
C9 H10C 3.3925 no .
C9 H11A 2.7446 no .
C9 H11B 2.8747 no .
C9 H16A 2.6745 no .
C9 H16B 3.3466 no .
C9 H16C 2.6884 no .
C9 H17A 2.7866 no .
C9 H17B 3.4068 no .
C9 H17C 2.7698 no .
C10 H2 3.5792 no .
C10 H9 3.1312 no .
C10 H13C 3.3962 no .
C10 H22B 3.1791 no .
C10 H22C 3.1319 no .
C10 H24B 3.5427 no .
C10 H24C 3.2994 no .
C10 H32A 3.2008 no .
C10 H32C 3.1374 no .
C10 H37 2.9928 no .
C11 H2 3.3702 no .
C11 H7A 3.3583 no .
C11 H7B 2.7473 no .
C11 H8 3.4529 no .
C11 H9 3.4167 no .
C11 H17C 2.6058 no .
C11 H23 3.2252 no .
C11 H29B 3.0390 no .
C12 H21A 3.2219 no .
C12 H21B 3.0941 no .
C12 H27B 3.4799 no .
C12 H28C 3.3660 no .
C12 H30A 3.1983 no .
C12 H30C 3.1971 no .
C12 H33A 2.9112 no .
C13 H2 3.1471 no .
C13 H10C 3.4334 no .
C13 H16A 3.4632 no .
C13 H21A 3.4973 no .
C13 H27B 3.2172 no .
C13 H27C 3.1983 no .
C13 H34A 3.1950 no .
C13 H34C 3.1911 no .
C14 H4B 3.3207 no .
C14 H7A 2.8635 no .
C14 H8 2.5630 no .
C14 H25 3.2481 no .
C14 H31 3.2253 no .
C15 H20C 3.4679 no .
C15 H22B 3.3850 no .
C15 H24A 3.1580 no .
C15 H24C 3.1626 no .
C15 H26B 3.1384 no .
C15 H29A 3.1906 no .
C15 H29C 3.1958 no .
C16 H9 2.4916 no .
C16 H17A 2.7037 no .
C16 H17B 2.6703 no .
C16 H17C 3.3438 no .
C16 H18B 3.2635 no .
C16 H21C 2.9321 no .
C16 H32A 3.2127 no .
C17 H9 3.3781 no .
C17 H11A 3.0872 no .
C17 H11B 2.9117 no .
C17 H16A 3.3458 no .
C17 H16B 2.6454 no .
C17 H16C 2.7215 no .
C17 H30B 3.2508 no .
C18 H16C 2.9970 no .
C18 H20A 3.1693 no .
C18 H20B 3.2238 no .
C18 H26A 3.1523 no .
C18 H26C 3.1512 no .
C18 H32B 3.4962 no .
C19 H35 3.2182 no .
C20 H15C 3.4296 no .
C20 H18B 3.2211 no .
C20 H18C 3.1699 no .
C20 H26A 3.1457 no .
C20 H26B 3.1898 no .
C20 H29A 3.4318 no .
C21 H12A 3.1323 no .
C21 H12B 3.1802 no .
C21 H13B 3.2648 no .
C21 H16B 3.4754 no .
C21 H23 3.3026 no .
C21 H27B 3.3254 no .
C21 H30B 3.2124 no .
C21 H30C 3.1524 no .
C22 H10A 3.1375 no .
C22 H10B 3.1766 no .
C22 H15B 3.3298 no .
C22 H24C 3.4918 no .
C22 H26C 3.2883 no .
C22 H32B 3.1741 no .
C22 H32C 3.1821 no .
C23 H1 3.4303 no .
C23 H2 3.5497 no .
C23 H11A 3.3388 no .
C23 H11B 2.9873 no .
C23 H21C 3.1863 no .
C23 H30B 3.2838 no .
C24 H1 3.3886 no .
C24 H8 3.1910 no .
C24 H10B 2.9703 no .
C24 H15A 3.1234 no .
C24 H15B 3.1883 no .
C24 H22B 3.4571 no .
C24 H29B 3.2179 no .
C24 H29C 3.1506 no .
C25 H3 2.9301 no .
C25 H7A 3.2859 no .
C25 H8 3.3025 no .
C25 H14 3.2374 no .
C25 H31 3.2778 no .
C25 H36B 3.1670 no .
C25 H36C 3.3447 no .
C26 H15C 3.4162 no .
C26 H18A 3.1537 no .
C26 H18C 3.1543 no .
C26 H20A 3.1703 no .
C26 H20C 3.1716 no .
C26 H22A 3.0448 no .
C27 H12B 3.3391 no .
C27 H13A 3.1878 no .
C27 H13B 3.2163 no .
C27 H21A 3.3645 no .
C27 H33A 3.5353 no .
C27 H33B 3.3149 no .
C27 H34B 3.2146 no .
C27 H34C 3.1978 no .
C28 H7B 3.5048 no .
C28 H12C 3.3539 no .
C28 H30A 3.2692 no .
C28 H33A 3.2677 no .
C28 H33C 3.1485 no .
C28 H36A 3.3096 no .
C28 H36C 3.0262 no .
C29 H1 3.5370 no .
C29 H4B 3.4908 no .
C29 H11A 3.3007 no .
C29 H15A 3.1958 no .
C29 H15C 3.1858 no .
C29 H24A 3.1676 no .
C29 H24B 3.2055 no .
C30 H12A 3.1995 no .
C30 H12C 3.1992 no .
C30 H21B 3.2272 no .
C30 H21C 3.1416 no .
C30 H23 3.2739 no .
C30 H28C 3.4429 no .
C31 H14 3.2184 no .
C31 H25 3.2752 no .
C32 H9 3.4878 no .
C32 H10A 3.1686 no .
C32 H10C 3.1722 no .
C32 H16A 3.5518 no .
C32 H16C 3.5982 no .
C32 H18A 3.4111 no .
C32 H22A 3.1793 no .
C32 H22C 3.1771 no .
C33 H12B 3.5017 no .
C33 H12C 3.2629 no .
C33 H27A 3.0024 no .
C33 H28A 3.2098 no .
C33 H28C 3.2022 no .
C33 H36A 2.9737 no .
C33 H36B 3.3152 no .
C34 H2 3.5638 no .
C34 H13A 3.1917 no .
C34 H13C 3.1879 no .
C34 H27A 3.2103 no .
C34 H27C 3.2072 no .
C34 H36B 3.3606 no .
C34 H37 3.4992 no .
C35 H19 3.2135 no .
C36 H3 2.6460 no .
C36 H7B 3.5422 no .
C36 H25 3.2386 no .
C36 H28A 3.1055 no .
C36 H28B 3.2089 no .
C36 H33B 3.1079 no .
C36 H33C 3.1493 no .
C36 H34B 3.4882 no .
H1 H2 2.3581 no .
H1 H3 3.5591 no .
H1 H4A 3.5239 no .
H1 H4B 2.4581 no .
H1 H8 2.1595 no .
H1 H9 2.3560 no .
H1 H10B 3.4736 no .
H1 H10C 3.3490 no .
H1 H11A 2.3571 no .
H1 H11B 2.8434 no .
H1 H24B 2.6505 no .
H1 H29B 2.8353 no .
H1 H37 2.8972 no .
H2 H3 2.4153 no .
H2 H8 2.9161 no .
H2 H9 2.3814 no .
H2 H10C 2.7159 no .
H2 H13B 3.5490 no .
H2 H13C 2.4642 no .
H2 H23 3.2469 no .
H2 H34A 2.9771 no .
H2 H37 1.8331 no .
H3 H7A 2.3989 no .
H3 H7B 2.2756 no .
H3 H8 2.8669 no .
H3 H25 2.6803 no .
H3 H34A 3.1383 no .
H3 H36A 3.5955 no .
H3 H36B 2.3284 no .
H3 H36C 2.4082 no .
H3 H37 2.7240 no .
H4A H7A 2.3858 no .
H4A H7B 2.3367 no .
H4A H11A 2.3937 no .
H4A H11B 2.3572 no .
H4A H29B 3.5392 no .
H4B H7A 2.3427 no .
H4B H7B 2.8665 no .
H4B H8 2.4550 no .
H4B H11A 2.3567 no .
H4B H11B 2.8750 no .
H4B H14 2.7705 no .
H4B H24B 3.4985 no .
H4B H29B 2.5766 no .
H7A H8 2.9940 no .
H7A H14 3.0204 no .
H7A H36C 2.9405 no .
H7B H11B 2.6116 no .
H7B H28B 2.7316 no .
H7B H36C 2.8764 no .
H8 H10B 3.5319 no .
H8 H14 2.3402 no .
H8 H24A 3.5619 no .
H8 H24B 2.2173 no .
H8 H37 2.2055 no .
H9 H10B 3.5133 no .
H9 H10C 2.5157 no .
H9 H13C 2.9209 no .
H9 H16A 2.3060 no .
H9 H16B 3.4252 no .
H9 H16C 2.6838 no .
H9 H17A 3.5610 no .
H9 H23 2.4691 no .
H9 H32A 2.9344 no .
H9 H37 3.5274 no .
H10A H22B 3.3975 no .
H10A H22C 2.9457 no .
H10A H32A 3.4490 no .
H10A H32C 2.9735 no .
H10A H37 3.4907 no .
H10B H22B 3.0362 no .
H10B H22C 3.3862 no .
H10B H24B 2.7038 no .
H10B H24C 2.4587 no .
H10B H37 2.7178 no .
H10C H13C 2.4761 no .
H10C H32A 3.0438 no .
H10C H32C 3.3646 no .
H10C H37 2.4308 no .
H11A H17A 3.2570 no .
H11A H17C 2.3966 no .
H11A H29A 3.4536 no .
H11A H29B 2.4268 no .
H11B H17A 3.5288 no .
H11B H17B 3.5347 no .
H11B H17C 2.1421 no .
H11B H23 2.8022 no .
H11B H30B 3.1800 no .
H12A H21A 3.4460 no .
H12A H21B 2.8994 no .
H12A H30A 3.4389 no .
H12A H30C 3.0421 no .
H12B H21A 3.0836 no .
H12B H21B 3.3340 no .
H12B H27A 3.1123 no .
H12B H27B 2.7440 no .
H12B H33A 2.5981 no .
H12C H28C 2.5662 no .
H12C H30A 3.0431 no .
H12C H30C 3.4367 no .
H12C H33A 2.4668 no .
H13A H27B 3.4371 no .
H13A H27C 3.0247 no .
H13A H34A 3.4360 no .
H13A H34C 3.0345 no .
H13B H16A 2.8228 no .
H13B H21A 2.7139 no .
H13B H21C 3.0423 no .
H13B H27B 3.0744 no .
H13B H27C 3.4505 no .
H13C H16A 3.2051 no .
H13C H32A 3.4821 no .
H13C H34A 3.0345 no .
H13C H34C 3.4252 no .
H13C H37 3.2148 no .
H14 H24B 3.3335 no .
H14 H35 2.3189 no .
H15A H24A 2.9551 no .
H15A H24C 3.3494 no .
H15A H29A 3.4349 no .
H15A H29C 3.0437 no .
H15B H22A 3.2581 no .
H15B H22B 2.6139 no .
H15B H24A 3.4339 no .
H15B H24C 3.0278 no .
H15B H26B 2.8379 no .
H15C H20C 2.6501 no .
H15C H26B 2.6302 no .
H15C H29A 3.0277 no .
H15C H29C 3.4283 no .
H16A H17B 3.5492 no .
H16A H21C 2.7968 no .
H16A H23 2.3344 no .
H16A H32A 2.6271 no .
H16B H17A 2.9378 no .
H16B H17B 2.4434 no .
H16B H17C 3.5393 no .
H16B H18B 3.5790 no .
H16B H21C 2.5079 no .
H16B H23 2.3582 no .
H16C H17A 2.5612 no .
H16C H17B 3.0007 no .
H16C H18A 2.8701 no .
H16C H18B 2.3431 no .
H16C H23 2.8536 no .
H16C H32A 2.9288 no .
H16C H32B 3.5608 no .
H17A H18B 2.8563 no .
H17A H20B 3.3898 no .
H17A H23 2.8668 no .
H17B H23 2.3578 no .
H17B H30B 2.9614 no .
H17C H23 2.3659 no .
H17C H30B 3.0563 no .
H18A H26A 3.3889 no .
H18A H26C 2.9861 no .
H18A H32A 3.4754 no .
H18A H32B 2.6579 no .
H18B H20A 3.4321 no .
H18B H20B 3.0948 no .
H18C H20A 2.9839 no .
H18C H20B 3.4369 no .
H18C H26A 2.9877 no .
H18C H26C 3.3883 no .
H19 H25 2.3710 no .
H19 H31 2.3039 no .
H20A H26A 2.9836 no .
H20A H26B 3.4364 no .
H20B H29A 3.2075 no .
H20C H26A 3.3759 no .
H20C H26B 3.0311 no .
H20C H29A 2.8682 no .
H21A H27B 2.5422 no .
H21B H30B 3.5222 no .
H21B H30C 3.0408 no .
H21C H23 2.5444 no .
H21C H30B 3.0139 no .
H21C H30C 3.3168 no .
H22A H26B 2.9993 no .
H22A H26C 2.3892 no .
H22A H32B 3.0168 no .
H22A H32C 3.4249 no .
H22B H24C 2.7135 no .
H22C H32B 3.4104 no .
H22C H32C 3.0229 no .
H23 H30B 2.5004 no .
H24A H29B 3.4414 no .
H24A H29C 2.9689 no .
H24B H29B 3.0793 no .
H24B H29C 3.4001 no .
H24B H37 3.3927 no .
H25 H34A 3.4151 no .
H25 H36B 2.5230 no .
H25 H36C 3.1310 no .
H25 H37 3.4172 no .
H26C H32B 3.3860 no .
H27A H33A 2.7549 no .
H27A H33B 2.4655 no .
H27A H34B 3.0605 no .
H27A H34C 3.4348 no .
H27C H34B 3.4540 no .
H27C H34C 3.0397 no .
H28A H33A 3.5359 no .
H28A H33C 2.9981 no .
H28A H36A 3.1167 no .
H28A H36C 3.1147 no .
H28B H30A 3.1005 no .
H28B H36C 2.9299 no .
H28C H30A 2.6650 no .
H28C H33A 3.1152 no .
H28C H33C 3.3560 no .
H31 H35 2.3103 no .
H33B H34B 2.9393 no .
H33B H36A 3.0887 no .
H33B H36B 3.1478 no .
H33C H36A 2.8369 no .
H34A H36B 3.2513 no .
H34A H37 2.5788 no .
H34B H36B 2.7114 no .
O37 H31 3.2594 no 2_765
C4 H10A 3.5928 no 1_455
C4 H31 3.4200 no 2_665
C4 H34C 3.5415 no 1_455
C4 H35 3.0273 no 2_665
C7 H34C 3.3485 no 1_455
C7 H35 3.2993 no 2_665
C10 H11A 3.5653 no 1_655
C10 H31 3.1724 no 2_765
C11 H10A 3.5076 no 1_455
C11 H13A 3.5027 no 1_455
C12 H12A 3.2836 no 2_756
C12 H20A 3.5449 no 1_645
C12 H21B 3.3323 no 2_756
C12 H26C 3.4098 no 1_545
C13 H11B 3.5251 no 1_655
C13 H18C 3.5940 no 2_766
C14 H35 3.1708 no 2_665
C15 H27A 3.5641 no 1_465
C15 H28A 3.2790 no 1_565
C15 H33B 3.2050 no 1_465
C16 H32A 3.4136 no 2_766
C16 H32B 3.5083 no 2_766
C17 H17A 3.4515 no 2_666
C17 H17B 3.3812 no 2_666
C17 H18B 3.4970 no 2_666
C18 H13B 3.3200 no 2_766
C18 H17B 3.4799 no 2_666
C18 H21A 3.3945 no 2_766
C18 H30C 3.4606 no 2_666
C19 H24C 3.5604 no 2_765
C20 H12B 3.3504 no 1_465
C20 H30C 3.5193 no 2_666
C21 H12A 3.4057 no 2_756
C21 H18A 3.3013 no 2_766
C21 H32B 3.3177 no 2_766
C22 H12C 3.5923 no 1_565
C22 H29A 3.2226 no 1_655
C22 H33A 3.4027 no 1_565
C22 H33C 3.2734 no 1_565
C24 H19 3.1408 no 2_765
C26 H12C 3.4980 no 1_565
C27 H26B 3.2893 no 1_645
C27 H30A 3.1641 no 1_655
C28 H15B 3.1153 no 1_545
C28 H27C 3.5034 no 1_455
C29 H10A 3.2141 no 1_455
C29 H22C 3.1755 no 1_455
C30 H18C 3.1662 no 2_666
C30 H20A 3.5773 no 2_666
C30 H27C 3.0955 no 1_455
C31 H4A 3.4912 no 2_665
C31 H4B 3.5141 no 2_665
C31 H10B 3.3509 no 2_765
C31 H37 3.4691 no 2_765
C32 H16B 2.9526 no 2_766
C32 H20B 3.4444 no 1_655
C33 H15C 3.2405 no 1_645
C33 H22C 3.3492 no 1_545
C34 H4A 3.4315 no 1_655
C34 H7B 3.5639 no 1_655
C34 H28B 3.4867 no 1_655
C35 H4A 3.3610 no 2_665
C35 H4B 3.4161 no 2_665
C35 H14 3.3389 no 2_665
C35 H35 3.4071 no 2_665
H4A C31 3.4912 no 2_665
H4A C34 3.4315 no 1_455
H4A C35 3.3610 no 2_665
H4A H10A 3.1874 no 1_455
H4A H10C 3.5015 no 1_455
H4A H31 2.9537 no 2_665
H4A H34A 3.0400 no 1_455
H4A H34C 2.9490 no 1_455
H4A H35 2.6808 no 2_665
H4B C31 3.5141 no 2_665
H4B C35 3.4161 no 2_665
H4B H10A 3.5222 no 1_455
H4B H31 2.9472 no 2_665
H4B H35 2.7551 no 2_665
H7A H34C 3.4982 no 1_455
H7A H35 2.6631 no 2_665
H7B C34 3.5639 no 1_455
H7B H34C 2.6322 no 1_455
H10A C4 3.5928 no 1_655
H10A C11 3.5076 no 1_655
H10A C29 3.2141 no 1_655
H10A H4A 3.1874 no 1_655
H10A H4B 3.5222 no 1_655
H10A H11A 2.7238 no 1_655
H10A H29A 2.9637 no 1_655
H10A H29B 2.7344 no 1_655
H10A H29C 3.4631 no 1_655
H10A H31 2.8901 no 2_765
H10B C31 3.3509 no 2_765
H10B H19 3.2442 no 2_765
H10B H31 2.6741 no 2_765
H10C H4A 3.5015 no 1_655
H10C H11A 3.5963 no 1_655
H10C H31 3.5075 no 2_765
H11A C10 3.5653 no 1_455
H11A H10A 2.7238 no 1_455
H11A H10C 3.5963 no 1_455
H11B C13 3.5251 no 1_455
H11B H13A 2.6762 no 1_455
H11B H13C 3.5778 no 1_455
H12A C12 3.2836 no 2_756
H12A C21 3.4057 no 2_756
H12A H12A 2.5023 no 2_756
H12A H12B 3.3787 no 2_756
H12A H20A 3.5581 no 1_645
H12A H21A 3.5767 no 2_756
H12A H21B 2.6057 no 2_756
H12A H26C 3.1245 no 1_545
H12B C20 3.3504 no 1_645
H12B H12A 3.3787 no 2_756
H12B H20A 2.8048 no 1_645
H12B H20C 3.0049 no 1_645
H12B H21B 3.4346 no 2_756
H12C C22 3.5923 no 1_545
H12C C26 3.4980 no 1_545
H12C H21B 3.4967 no 2_756
H12C H22A 2.7654 no 1_545
H12C H26B 3.4522 no 1_545
H12C H26C 2.7978 no 1_545
H13A C11 3.5027 no 1_655
H13A H11B 2.6762 no 1_655
H13A H17C 2.9366 no 1_655
H13A H18C 3.3290 no 2_766
H13A H30A 3.3947 no 1_655
H13A H30B 3.0864 no 1_655
H13B C18 3.3200 no 2_766
H13B H18A 2.9391 no 2_766
H13B H18B 3.5177 no 2_766
H13B H18C 2.9908 no 2_766
H13C H11B 3.5778 no 1_655
H14 C35 3.3389 no 2_665
H14 H35 2.8967 no 2_665
H15A H28A 3.3651 no 1_565
H15A H33B 2.8886 no 1_465
H15A H33C 3.5693 no 1_465
H15B C28 3.1153 no 1_565
H15B H28A 2.4508 no 1_565
H15B H28B 3.5362 no 1_565
H15B H28C 2.9768 no 1_565
H15C C33 3.2405 no 1_465
H15C H27A 2.7577 no 1_465
H15C H33A 3.1779 no 1_465
H15C H33B 2.6337 no 1_465
H15C H33C 3.4275 no 1_465
H16A H18A 3.5294 no 2_766
H16A H32A 3.5642 no 2_766
H16A H32B 3.5275 no 2_766
H16B C32 2.9526 no 2_766
H16B H17A 3.5109 no 2_666
H16B H32A 2.7302 no 2_766
H16B H32B 2.6841 no 2_766
H16B H32C 2.9446 no 2_766
H16C H32A 3.4597 no 2_766
H17A C17 3.4515 no 2_666
H17A H16B 3.5109 no 2_666
H17A H17A 3.2633 no 2_666
H17A H17B 2.7581 no 2_666
H17A H32C 3.1960 no 1_455
H17B C17 3.3812 no 2_666
H17B C18 3.4799 no 2_666
H17B H17A 2.7581 no 2_666
H17B H17B 3.1126 no 2_666
H17B H18B 2.6667 no 2_666
H17B H18C 3.4559 no 2_666
H17C H13A 2.9366 no 1_455
H17C H18B 3.5563 no 2_666
H17C H32C 3.4281 no 1_455
H18A C21 3.3013 no 2_766
H18A H13B 2.9391 no 2_766
H18A H16A 3.5294 no 2_766
H18A H21A 2.7386 no 2_766
H18A H21B 3.5273 no 2_766
H18A H21C 3.1490 no 2_766
H18B C17 3.4970 no 2_666
H18B H13B 3.5177 no 2_766
H18B H17B 2.6667 no 2_666
H18B H17C 3.5563 no 2_666
H18C C13 3.5940 no 2_766
H18C C30 3.1662 no 2_666
H18C H13A 3.3290 no 2_766
H18C H13B 2.9908 no 2_766
H18C H17B 3.4559 no 2_666
H18C H21A 3.2062 no 2_766
H18C H27B 3.5545 no 2_766
H18C H30A 3.4605 no 2_666
H18C H30B 2.9685 no 2_666
H18C H30C 2.6147 no 2_666
H19 C24 3.1408 no 2_765
H19 H10B 3.2442 no 2_765
H19 H24A 3.1522 no 2_765
H19 H24B 3.0531 no 2_765
H19 H24C 2.7013 no 2_765
H20A C12 3.5449 no 1_465
H20A C30 3.5773 no 2_666
H20A H12A 3.5581 no 1_465
H20A H12B 2.8048 no 1_465
H20A H21B 3.0999 no 2_666
H20A H30C 2.6895 no 2_666
H20B C32 3.4444 no 1_455
H20B H21B 3.5914 no 2_666
H20B H22C 3.3038 no 1_455
H20B H32B 3.4147 no 1_455
H20B H32C 2.6746 no 1_455
H20C H12B 3.0049 no 1_465
H20C H22C 3.1122 no 1_455
H20C H27A 3.4126 no 1_465
H20C H33A 2.9068 no 1_465
H21A C18 3.3945 no 2_766
H21A H12A 3.5767 no 2_756
H21A H18A 2.7386 no 2_766
H21A H18C 3.2062 no 2_766
H21A H26C 3.3517 no 2_766
H21A H32B 3.5209 no 2_766
H21B C12 3.3323 no 2_756
H21B H12A 2.6057 no 2_756
H21B H12B 3.4346 no 2_756
H21B H12C 3.4967 no 2_756
H21B H18A 3.5273 no 2_766
H21B H20A 3.0999 no 2_666
H21B H20B 3.5914 no 2_666
H21B H26C 3.1999 no 2_766
H21B H32B 3.0738 no 2_766
H21C H18A 3.1490 no 2_766
H21C H32B 2.8513 no 2_766
H22A H12C 2.7654 no 1_565
H22A H28C 3.2556 no 1_565
H22A H33A 3.1868 no 1_565
H22A H33C 3.4435 no 1_565
H22B H28A 3.2746 no 1_565
H22B H28C 3.5347 no 1_565
H22B H29A 3.5708 no 1_655
H22B H33A 3.5386 no 1_565
H22B H33C 3.0214 no 1_565
H22C C29 3.1755 no 1_655
H22C C33 3.3492 no 1_565
H22C H20B 3.3038 no 1_655
H22C H20C 3.1122 no 1_655
H22C H29A 2.2942 no 1_655
H22C H29B 3.5714 no 1_655
H22C H29C 3.3476 no 1_655
H22C H33A 2.9501 no 1_565
H22C H33C 2.8434 no 1_565
H24A H19 3.1522 no 2_765
H24B H19 3.0531 no 2_765
H24C C19 3.5604 no 2_765
H24C H19 2.7013 no 2_765
H26A H27B 3.4055 no 1_465
H26A H27C 3.4345 no 1_465
H26B C27 3.2893 no 1_465
H26B H12C 3.4522 no 1_565
H26B H27A 2.9670 no 1_465
H26B H27B 3.4202 no 1_465
H26B H27C 2.9552 no 1_465
H26B H28C 2.9562 no 1_565
H26B H30A 3.5851 no 1_565
H26C C12 3.4098 no 1_565
H26C H12A 3.1245 no 1_565
H26C H12C 2.7978 no 1_565
H26C H21A 3.3517 no 2_766
H26C H21B 3.1999 no 2_766
H26C H28C 3.5493 no 1_565
H27A C15 3.5641 no 1_645
H27A H15C 2.7577 no 1_645
H27A H20C 3.4126 no 1_645
H27A H26B 2.9670 no 1_645
H27B H18C 3.5545 no 2_766
H27B H26A 3.4055 no 1_645
H27B H26B 3.4202 no 1_645
H27B H30A 3.4234 no 1_655
H27C C28 3.5034 no 1_655
H27C C30 3.0955 no 1_655
H27C H26A 3.4345 no 1_645
H27C H26B 2.9552 no 1_645
H27C H28B 3.0748 no 1_655
H27C H28C 3.0467 no 1_655
H27C H30A 2.2292 no 1_655
H27C H30B 3.4044 no 1_655
H27C H30C 3.3130 no 1_655
H28A C15 3.2790 no 1_545
H28A H15A 3.3651 no 1_545
H28A H15B 2.4508 no 1_545
H28A H22B 3.2746 no 1_545
H28B C34 3.4867 no 1_455
H28B H15B 3.5362 no 1_545
H28B H27C 3.0748 no 1_455
H28B H34B 3.5323 no 1_455
H28B H34C 2.6961 no 1_455
H28C H15B 2.9768 no 1_545
H28C H22A 3.2556 no 1_545
H28C H22B 3.5347 no 1_545
H28C H26B 2.9562 no 1_545
H28C H26C 3.5493 no 1_545
H28C H27C 3.0467 no 1_455
H29A C22 3.2226 no 1_455
H29A H10A 2.9637 no 1_455
H29A H22B 3.5708 no 1_455
H29A H22C 2.2942 no 1_455
H29A H33C 3.3556 no 1_465
H29B H10A 2.7344 no 1_455
H29B H22C 3.5714 no 1_455
H29B H31 3.4396 no 2_665
H29C H10A 3.4631 no 1_455
H29C H22C 3.3476 no 1_455
H29C H31 3.5694 no 2_665
H29C H33C 3.4909 no 1_465
H30A C27 3.1641 no 1_455
H30A H13A 3.3947 no 1_455
H30A H18C 3.4605 no 2_666
H30A H26B 3.5851 no 1_545
H30A H27B 3.4234 no 1_455
H30A H27C 2.2292 no 1_455
H30B H13A 3.0864 no 1_455
H30B H18C 2.9685 no 2_666
H30B H27C 3.4044 no 1_455
H30C C18 3.4606 no 2_666
H30C C20 3.5193 no 2_666
H30C H18C 2.6147 no 2_666
H30C H20A 2.6895 no 2_666
H30C H27C 3.3130 no 1_455
H31 O37 3.2594 no 2_765
H31 C4 3.4200 no 2_665
H31 C10 3.1724 no 2_765
H31 H4A 2.9537 no 2_665
H31 H4B 2.9472 no 2_665
H31 H10A 2.8901 no 2_765
H31 H10B 2.6741 no 2_765
H31 H10C 3.5075 no 2_765
H31 H29B 3.4396 no 2_665
H31 H29C 3.5694 no 2_665
H31 H37 3.2809 no 2_765
H32A C16 3.4136 no 2_766
H32A H16A 3.5642 no 2_766
H32A H16B 2.7302 no 2_766
H32A H16C 3.4597 no 2_766
H32B C16 3.5083 no 2_766
H32B C21 3.3177 no 2_766
H32B H16A 3.5275 no 2_766
H32B H16B 2.6841 no 2_766
H32B H20B 3.4147 no 1_655
H32B H21A 3.5209 no 2_766
H32B H21B 3.0738 no 2_766
H32B H21C 2.8513 no 2_766
H32C H16B 2.9446 no 2_766
H32C H17A 3.1960 no 1_655
H32C H17C 3.4281 no 1_655
H32C H20B 2.6746 no 1_655
H33A C22 3.4027 no 1_545
H33A H15C 3.1779 no 1_645
H33A H20C 2.9068 no 1_645
H33A H22A 3.1868 no 1_545
H33A H22B 3.5386 no 1_545
H33A H22C 2.9501 no 1_545
H33B C15 3.2050 no 1_645
H33B H15A 2.8886 no 1_645
H33B H15C 2.6337 no 1_645
H33C C22 3.2734 no 1_545
H33C H15A 3.5693 no 1_645
H33C H15C 3.4275 no 1_645
H33C H22A 3.4435 no 1_545
H33C H22B 3.0214 no 1_545
H33C H22C 2.8434 no 1_545
H33C H29A 3.3556 no 1_645
H33C H29C 3.4909 no 1_645
H34A H4A 3.0400 no 1_655
H34B H28B 3.5323 no 1_655
H34C C4 3.5415 no 1_655
H34C C7 3.3485 no 1_655
H34C H4A 2.9490 no 1_655
H34C H7A 3.4982 no 1_655
H34C H7B 2.6322 no 1_655
H34C H28B 2.6961 no 1_655
H35 C4 3.0273 no 2_665
H35 C7 3.2993 no 2_665
H35 C14 3.1708 no 2_665
H35 C35 3.4071 no 2_665
H35 H4A 2.6808 no 2_665
H35 H4B 2.7551 no 2_665
H35 H7A 2.6631 no 2_665
H35 H14 2.8967 no 2_665
H35 H35 3.3246 no 2_665
H37 C31 3.4691 no 2_765
H37 H31 3.2809 no 2_765

loop_
_geom_torsion_atom_site_label_1
_geom_torsion_atom_site_label_2
_geom_torsion_atom_site_label_3
_geom_torsion_atom_site_label_4
_geom_torsion
_geom_torsion_publ_flag
C15 Si1 Si2 Si4 -84.68(19) no
C15 Si1 Si2 Si5 36.29(19) no
C15 Si1 Si2 O2 147.99(18) no
C24 Si1 Si2 Si4 35.2(3) no
C24 Si1 Si2 Si5 156.2(2) no
C24 Si1 Si2 O2 -92.1(3) no
C29 Si1 Si2 Si4 155.39(19) no
C29 Si1 Si2 Si5 -83.64(19) no
C29 Si1 Si2 O2 28.1(2) no
Si1 Si2 Si4 C10 -62.37(7) no
Si1 Si2 Si4 C22 54.74(7) no
Si1 Si2 Si4 C32 173.18(6) no
Si1 Si2 Si5 C18 169.66(6) no
Si1 Si2 Si5 C20 50.45(8) no
Si1 Si2 Si5 C26 -70.15(8) no
Si1 Si2 O2 C9 100.70(19) no
Si4 Si2 Si5 C18 -71.23(8) no
Si4 Si2 Si5 C20 169.55(5) no
Si4 Si2 Si5 C26 48.95(7) no
Si5 Si2 Si4 C10 177.90(5) no
Si5 Si2 Si4 C22 -65.00(7) no
Si5 Si2 Si4 C32 53.45(8) no
Si4 Si2 O2 C9 -22.2(3) no
O2 Si2 Si4 C10 61.63(12) no
O2 Si2 Si4 C22 178.73(11) no
O2 Si2 Si4 C32 -62.82(13) no
Si5 Si2 O2 C9 -143.30(18) no
O2 Si2 Si5 C18 52.97(11) no
O2 Si2 Si5 C20 -66.25(11) no
O2 Si2 Si5 C26 173.15(10) no
Si6 Si3 Si7 C28 48.63(7) no
Si6 Si3 Si7 C33 -70.47(7) no
Si6 Si3 Si7 C36 170.84(6) no
Si7 Si3 Si6 C12 36.84(8) no
Si7 Si3 Si6 C21 157.67(5) no
Si7 Si3 Si6 C30 -83.07(7) no
Si6 Si3 Si8 C13 -74.26(8) no
Si6 Si3 Si8 C27 44.50(9) no
Si6 Si3 Si8 C34 163.24(6) no
Si8 Si3 Si6 C12 -81.77(8) no
Si8 Si3 Si6 C21 39.07(7) no
Si8 Si3 Si6 C30 158.32(6) no
Si6 Si3 O1 C2 156.52(18) no
O1 Si3 Si6 C12 157.20(11) no
O1 Si3 Si6 C21 -81.96(12) no
O1 Si3 Si6 C30 37.29(12) no
Si7 Si3 Si8 C13 168.98(6) no
Si7 Si3 Si8 C27 -72.26(8) no
Si7 Si3 Si8 C34 46.48(8) no
Si8 Si3 Si7 C28 167.14(6) no
Si8 Si3 Si7 C33 48.04(8) no
Si8 Si3 Si7 C36 -70.65(8) no
Si7 Si3 O1 C2 -88.6(2) no
O1 Si3 Si7 C28 -63.48(12) no
O1 Si3 Si7 C33 177.41(11) no
O1 Si3 Si7 C36 58.73(13) no
Si8 Si3 O1 C2 38.6(3) no
O1 Si3 Si8 C13 39.33(13) no
O1 Si3 Si8 C27 158.09(11) no
O1 Si3 Si8 C34 -83.16(12) no
Si3 O1 C2 C1 -162.87(19) no
Si3 O1 C2 C3 75.5(3) no
Si2 O2 C9 C1 -92.4(4) no
Si2 O2 C9 C23 137.6(3) no
C2 C1 C9 O2 161.6(3) no
C2 C1 C9 C23 -75.0(4) no
C9 C1 C2 O1 70.6(4) no
C9 C1 C2 C3 -169.2(3) no
C2 C1 C11 C4 -58.2(3) no
C11 C1 C2 O1 -61.9(3) no
C11 C1 C2 C3 58.2(4) no
C9 C1 C11 C4 170.5(3) no
C11 C1 C9 O2 -68.5(4) no
C11 C1 C9 C23 54.9(4) no
O1 C2 C3 C7 65.3(3) no
O1 C2 C3 C8 -167.1(2) no
C1 C2 C3 C7 -55.0(4) no
C1 C2 C3 C8 72.7(4) no
C2 C3 C7 C4 53.7(4) no
C2 C3 C8 O37 57.1(4) no
C2 C3 C8 C6 179.0(3) no
C7 C3 C8 O37 -177.6(3) no
C7 C3 C8 C6 -55.7(4) no
C8 C3 C7 C4 -73.1(4) no
C7 C4 C11 C1 55.8(4) no
C11 C4 C7 C3 -54.7(4) no
C8 C6 C14 C35 -176.6(4) no
C14 C6 C8 O37 -135.2(5) no
C14 C6 C8 C3 105.9(5) no
C8 C6 C25 C19 175.6(4) no
C25 C6 C8 O37 45.3(6) no
C25 C6 C8 C3 -73.6(6) no
C14 C6 C25 C19 -3.9(8) no
C25 C6 C14 C35 2.9(8) no
O2 C9 C23 C16 -78.9(4) no
O2 C9 C23 C17 44.6(5) no
C1 C9 C23 C16 156.7(3) no
C1 C9 C23 C17 -79.8(4) no
C6 C14 C35 C31 -0.0(10) no
C25 C19 C31 C35 0.6(12) no
C31 C19 C25 C6 2.2(10) no
C19 C31 C35 C14 -1.7(12) no
